data_4075924
loop_
_publ_author_name
'Boubekeur, Le\"ila'
'Ricard, Louis'
'Le Floch, Pascal'
'M\'ezailles, Nicolas'

_publ_section_title
;
 Coordination Chemistry of Inversely Polarized Phosphaalkenes toward Group
 10 Metal Centers
;
_journal_issue 16
_journal_name_full Organometallics
_journal_page_first 3856
_journal_paper_doi 10.1021/om0502943
_journal_volume 24
_journal_year 2005
_chemical_formula_sum 'C27.5 H39.5 Cl14.5 N2 P2 Pd2'
_chemical_formula_weight 1186.88
_chemical_name_systematic
; 
 ? 
;
_space_group_IT_number 14
_symmetry_cell_setting monoclinic
_symmetry_space_group_name_Hall '-P 2yn'
_symmetry_space_group_name_H-M 'P 1 21/n 1'
_atom_sites_solution_hydrogens geom
_atom_sites_solution_primary direct
_atom_sites_solution_secondary difmap
_audit_creation_method SHELXL-97
_cell_angle_alpha 90.00
_cell_angle_beta 100.8900(10)
_cell_angle_gamma 90.00
_cell_formula_units_Z 4
_cell_length_a 12.1510(10)
_cell_length_b 16.8030(10)
_cell_length_c 22.6970(10)
_cell_measurement_reflns_used 251
_cell_measurement_temperature 150.0(1)
_cell_measurement_theta_max 20.0
_cell_measurement_theta_min 3.0
_cell_volume 4550.7(5)
_computing_structure_refinement 'SHELXL-97 (Sheldrick, 1997)'
_computing_structure_solution 'SHELXS-97 (Sheldrick, 1990)'
_diffrn_ambient_temperature 150.0(1)
_diffrn_measured_fraction_theta_full 0.998
_diffrn_measured_fraction_theta_max 0.998
_diffrn_measurement_device_type KappaCCD
_diffrn_measurement_method 'phi and omega scans'
_diffrn_radiation_monochromator graphite
_diffrn_radiation_source 'fine-focus sealed tube'
_diffrn_radiation_type MoK\a
_diffrn_radiation_wavelength 0.71069
_diffrn_reflns_av_R_equivalents 0.0626
_diffrn_reflns_av_sigmaI/netI 0.0478
_diffrn_reflns_limit_h_max 15
_diffrn_reflns_limit_h_min -12
_diffrn_reflns_limit_k_max 19
_diffrn_reflns_limit_k_min -21
_diffrn_reflns_limit_l_max 22
_diffrn_reflns_limit_l_min -29
_diffrn_reflns_number 40629
_diffrn_reflns_theta_full 27.48
_diffrn_reflns_theta_max 27.48
_diffrn_reflns_theta_min 2.94
_exptl_absorpt_coefficient_mu 1.736
_exptl_absorpt_correction_T_max 0.8187
_exptl_absorpt_correction_T_min 0.7452
_exptl_crystal_colour magenta
_exptl_crystal_density_diffrn 1.732
_exptl_crystal_density_method 'not measured'
_exptl_crystal_description plate
_exptl_crystal_F_000 2348
_exptl_crystal_size_max 0.18
_exptl_crystal_size_mid 0.12
_exptl_crystal_size_min 0.12
_refine_diff_density_max 4.927
_refine_diff_density_min -1.775
_refine_diff_density_rms 0.206
_refine_ls_extinction_method none
_refine_ls_goodness_of_fit_ref 1.070
_refine_ls_hydrogen_treatment mixed
_refine_ls_matrix_type full
_refine_ls_number_parameters 426
_refine_ls_number_reflns 10412
_refine_ls_number_restraints 0
_refine_ls_restrained_S_all 1.070
_refine_ls_R_factor_all 0.0831
_refine_ls_R_factor_gt 0.0650
_refine_ls_shift/su_max 0.001
_refine_ls_shift/su_mean 0.000
_refine_ls_structure_factor_coef Fsqd
_refine_ls_weighting_details 'calc w=1/[\s^2^(Fo^2^)+(0.1045P)^2^+16.7366P] where P=(Fo^2^+2Fc^2^)/3'
_refine_ls_weighting_scheme calc
_refine_ls_wR_factor_gt 0.1856
_refine_ls_wR_factor_ref 0.1970
_reflns_number_gt 7767
_reflns_number_total 10412
_reflns_threshold_expression >2sigma(I)
_cod_data_source_file om0502943si20050418_074004.cif
_cod_data_source_block pdpalc
_cod_depositor_comments
;
The following automatic conversions were performed:

'_symmetry_cell_setting' value 'Monoclinic' changed to 'monoclinic'
according to /home/saulius/struct/CIF-dictionaries/cif_core.dic
dictionary named 'cif_core.dic' version 2.4.1 from 2010-06-29.

Automatic conversion script
Id: cif_fix_values 1715 2011-07-08 13:25:40Z adriana 
;
_cod_original_sg_symbol_H-M 'P21/n     '
_cod_original_formula_sum 'C27.50 H39.50 Cl14.50 N2 P2 Pd2'
_cod_database_code 4075924

loop_
_symmetry_equiv_pos_as_xyz
'x, y, z'
'-x+1/2, y+1/2, -z+1/2'
'-x, -y, -z'
'x-1/2, -y-1/2, z-1/2'

loop_
_atom_site_label
_atom_site_type_symbol
_atom_site_fract_x
_atom_site_fract_y
_atom_site_fract_z
_atom_site_U_iso_or_equiv
_atom_site_adp_type
_atom_site_occupancy
_atom_site_symmetry_multiplicity
_atom_site_calc_flag
_atom_site_refinement_flags
Pd1 Pd 0.35690(4) 0.22481(3) 0.228998(18) 0.02880(13) Uani 1 1 d .
Pd2 Pd 0.60899(4) 0.22878(3) 0.207839(19) 0.03087(14) Uani 1 1 d .
Cl1 Cl 0.29584(14) 0.31028(10) 0.29901(7) 0.0439(4) Uani 1 1 d .
Cl2 Cl 0.26667(13) 0.11367(9) 0.26343(7) 0.0387(3) Uani 1 1 d .
P1 P 0.46666(12) 0.31628(9) 0.19353(6) 0.0283(3) Uani 1 1 d .
P2 P 0.45527(12) 0.15348(9) 0.17283(7) 0.0312(3) Uani 1 1 d .
N1 N 0.5178(5) 0.4638(3) 0.2534(3) 0.0434(13) Uani 1 1 d .
N2 N 0.4456(6) -0.0089(4) 0.2004(4) 0.065(2) Uani 1 1 d .
C1 C 0.5029(5) 0.3891(4) 0.2529(3) 0.0354(13) Uani 1 1 d .
H1 H 0.5129 0.3665 0.2919 0.043 Uiso 1 1 calc R
C2 C 0.5064(8) 0.5153(5) 0.2037(4) 0.063(2) Uani 1 1 d .
H2A H 0.4947 0.4839 0.1667 0.095 Uiso 1 1 calc R
H2B H 0.5745 0.5473 0.2064 0.095 Uiso 1 1 calc R
H2C H 0.4419 0.5504 0.2034 0.095 Uiso 1 1 calc R
C3 C 0.5446(9) 0.5066(6) 0.3121(4) 0.072(3) Uani 1 1 d .
H3A H 0.5341 0.4705 0.3445 0.109 Uiso 1 1 calc R
H3B H 0.4947 0.5525 0.3113 0.109 Uiso 1 1 calc R
H3C H 0.6226 0.5248 0.3189 0.109 Uiso 1 1 calc R
C4 C 0.4192(5) 0.3622(3) 0.1204(2) 0.0312(12) Uani 1 1 d .
C5 C 0.4882(5) 0.3584(4) 0.0759(3) 0.0359(13) Uani 1 1 d .
C6 C 0.4445(5) 0.3898(4) 0.0199(3) 0.0376(13) Uani 1 1 d .
H6 H 0.4892 0.3869 -0.0102 0.045 Uiso 1 1 calc R
C7 C 0.3404(5) 0.4251(4) 0.0050(3) 0.0395(14) Uani 1 1 d .
C8 C 0.2755(5) 0.4285(4) 0.0495(3) 0.0365(13) Uani 1 1 d .
H8 H 0.2032 0.4521 0.0404 0.044 Uiso 1 1 calc R
C9 C 0.3141(5) 0.3982(3) 0.1073(3) 0.0315(12) Uani 1 1 d .
C10 C 0.6042(5) 0.3248(4) 0.0857(3) 0.0434(15) Uani 1 1 d .
H10A H 0.6362 0.3333 0.0496 0.065 Uiso 1 1 calc R
H10B H 0.6015 0.2677 0.0938 0.065 Uiso 1 1 calc R
H10C H 0.6508 0.3515 0.1199 0.065 Uiso 1 1 calc R
C11 C 0.2998(7) 0.4599(5) -0.0558(3) 0.057(2) Uani 1 1 d .
H11A H 0.3548 0.4985 -0.0649 0.085 Uiso 1 1 calc R
H11B H 0.2280 0.4868 -0.0565 0.085 Uiso 1 1 calc R
H11C H 0.2900 0.4174 -0.0859 0.085 Uiso 1 1 calc R
C12 C 0.2395(5) 0.4093(4) 0.1531(3) 0.0378(13) Uani 1 1 d .
H12A H 0.1608 0.4044 0.1333 0.057 Uiso 1 1 calc R
H12B H 0.2523 0.4622 0.1713 0.057 Uiso 1 1 calc R
H12C H 0.2570 0.3685 0.1843 0.057 Uiso 1 1 calc R
C13 C 0.4789(6) 0.0589(5) 0.2107(4) 0.0553(19) Uani 1 1 d .
H13 H 0.5299 0.0631 0.2479 0.066 Uiso 1 1 calc R
C14 C 0.4728(7) -0.0821(5) 0.2323(5) 0.068(2) Uani 1 1 d .
H14A H 0.5351 -0.1080 0.2180 0.102 Uiso 1 1 calc R
H14B H 0.4073 -0.1173 0.2253 0.102 Uiso 1 1 calc R
H14C H 0.4945 -0.0711 0.2753 0.102 Uiso 1 1 calc R
C15 C 0.3466(11) -0.0235(7) 0.1446(5) 0.104(4) Uani 1 1 d .
H15A H 0.2748 -0.0102 0.1558 0.156 Uiso 1 1 calc R
H15B H 0.3462 -0.0795 0.1325 0.156 Uiso 1 1 calc R
H15C H 0.3579 0.0103 0.1110 0.156 Uiso 1 1 calc R
C16 C 0.4081(5) 0.1438(4) 0.0924(3) 0.0372(13) Uani 1 1 d .
C17 C 0.4837(6) 0.1130(4) 0.0583(3) 0.0454(16) Uani 1 1 d .
C18 C 0.4502(7) 0.1094(5) -0.0042(3) 0.057(2) Uani 1 1 d .
H18 H 0.5000 0.0875 -0.0275 0.069 Uiso 1 1 calc R
C19 C 0.3453(8) 0.1373(5) -0.0332(3) 0.058(2) Uani 1 1 d .
C20 C 0.2738(7) 0.1670(5) 0.0013(3) 0.0514(17) Uani 1 1 d .
H20 H 0.2028 0.1866 -0.0181 0.062 Uiso 1 1 calc R
C21 C 0.3009(5) 0.1694(4) 0.0633(3) 0.0378(13) Uani 1 1 d .
C22 C 0.5982(6) 0.0837(5) 0.0850(4) 0.060(2) Uani 1 1 d .
H22A H 0.6330 0.0603 0.0534 0.089 Uiso 1 1 calc R
H22B H 0.5928 0.0432 0.1154 0.089 Uiso 1 1 calc R
H22C H 0.6440 0.1282 0.1037 0.089 Uiso 1 1 calc R
C23 C 0.3103(9) 0.1360(7) -0.1021(4) 0.080(3) Uani 1 1 d .
H23A H 0.2416 0.1047 -0.1135 0.120 Uiso 1 1 calc R
H23B H 0.3703 0.1120 -0.1196 0.120 Uiso 1 1 calc R
H23C H 0.2969 0.1905 -0.1170 0.120 Uiso 1 1 calc R
C24 C 0.2099(5) 0.1979(4) 0.0960(3) 0.0424(15) Uani 1 1 d .
H24A H 0.1954 0.1568 0.1242 0.064 Uiso 1 1 calc R
H24B H 0.1410 0.2084 0.0668 0.064 Uiso 1 1 calc R
H24C H 0.2345 0.2468 0.1180 0.064 Uiso 1 1 calc R
C25 C 0.9056(6) 0.2531(4) 0.1469(3) 0.0407(14) Uani 1 1 d .
H25 H 0.8430 0.2542 0.1698 0.049 Uiso 1 1 calc R
C26 C 0.6361(8) 0.2910(5) -0.1138(4) 0.059(2) Uani 1 1 d .
H26 H 0.6804 0.2798 -0.1458 0.070 Uiso 1 1 calc R
C27 C 0.9734(8) 0.3426(6) -0.1031(4) 0.070(2) Uani 1 1 d .
H27 H 0.9004 0.3329 -0.1308 0.084 Uiso 1 1 calc R
Cl3 Cl 0.74163(13) 0.32680(12) 0.24760(7) 0.0472(4) Uani 1 1 d .
Cl4 Cl 0.73783(15) 0.12474(13) 0.23311(10) 0.0607(5) Uani 1 1 d .
Cl5 Cl 0.91473(18) 0.34754(12) 0.11358(10) 0.0598(5) Uani 1 1 d .
Cl6 Cl 1.03001(14) 0.23108(11) 0.19633(8) 0.0466(4) Uani 1 1 d .
Cl7 Cl 0.87622(17) 0.18047(12) 0.09027(8) 0.0568(5) Uani 1 1 d .
Cl8 Cl 0.67424(17) 0.38613(11) -0.08310(8) 0.0540(4) Uani 1 1 d .
Cl9 Cl 0.6691(3) 0.21799(13) -0.05740(12) 0.0851(8) Uani 1 1 d .
Cl10 Cl 0.4942(2) 0.28769(15) -0.14581(12) 0.0771(7) Uani 1 1 d .
Cl11 Cl 0.9721(4) 0.2939(5) -0.03753(17) 0.196(3) Uani 1 1 d .
Cl12 Cl 0.9889(3) 0.4435(3) -0.0907(3) 0.183(3) Uani 1 1 d .
Cl13 Cl 1.0827(2) 0.30409(19) -0.13650(11) 0.0796(7) Uani 1 1 d .

loop_
_atom_site_aniso_label
_atom_site_aniso_U_11
_atom_site_aniso_U_22
_atom_site_aniso_U_33
_atom_site_aniso_U_23
_atom_site_aniso_U_13
_atom_site_aniso_U_12
Pd1 0.0260(2) 0.0340(2) 0.0278(2) 0.00320(16) 0.00864(16) 0.00174(17)
Pd2 0.0234(2) 0.0396(3) 0.0297(2) 0.00354(17) 0.00534(16) 0.00299(17)
Cl1 0.0490(9) 0.0468(9) 0.0416(8) 0.0015(7) 0.0236(7) 0.0066(7)
Cl2 0.0365(8) 0.0404(8) 0.0419(8) 0.0064(6) 0.0145(6) -0.0031(6)
P1 0.0270(7) 0.0310(7) 0.0279(7) 0.0010(5) 0.0081(5) 0.0014(6)
P2 0.0290(7) 0.0296(7) 0.0368(7) 0.0024(6) 0.0109(6) 0.0023(6)
N1 0.037(3) 0.039(3) 0.053(3) -0.007(2) 0.005(2) -0.007(2)
N2 0.078(5) 0.037(3) 0.097(5) 0.012(3) 0.061(4) 0.011(3)
C1 0.033(3) 0.038(3) 0.038(3) -0.006(2) 0.013(2) -0.004(3)
C2 0.066(5) 0.048(4) 0.068(5) 0.001(4) -0.004(4) -0.018(4)
C3 0.090(7) 0.063(5) 0.059(5) -0.023(4) 0.001(4) -0.010(5)
C4 0.035(3) 0.029(3) 0.030(3) -0.002(2) 0.005(2) -0.004(2)
C5 0.032(3) 0.038(3) 0.038(3) 0.006(2) 0.007(2) 0.001(3)
C6 0.041(3) 0.043(3) 0.031(3) 0.003(2) 0.013(2) -0.007(3)
C7 0.041(3) 0.042(3) 0.033(3) 0.005(3) -0.003(2) -0.008(3)
C8 0.030(3) 0.036(3) 0.043(3) 0.004(2) 0.005(2) -0.001(2)
C9 0.029(3) 0.029(3) 0.036(3) -0.002(2) 0.005(2) -0.003(2)
C10 0.039(3) 0.055(4) 0.040(3) 0.010(3) 0.020(3) 0.008(3)
C11 0.049(4) 0.079(5) 0.037(3) 0.017(3) -0.004(3) -0.012(4)
C12 0.032(3) 0.034(3) 0.050(3) 0.005(3) 0.013(3) 0.009(2)
C13 0.048(4) 0.045(4) 0.078(5) 0.011(4) 0.025(4) 0.005(3)
C14 0.047(4) 0.037(4) 0.119(7) 0.031(4) 0.016(5) 0.003(3)
C15 0.147(11) 0.088(8) 0.068(6) 0.001(5) -0.005(7) -0.065(8)
C16 0.035(3) 0.039(3) 0.041(3) -0.008(3) 0.014(2) -0.006(3)
C17 0.041(4) 0.045(4) 0.054(4) -0.016(3) 0.018(3) -0.011(3)
C18 0.057(5) 0.069(5) 0.055(4) -0.028(4) 0.031(4) -0.024(4)
C19 0.080(6) 0.059(5) 0.041(4) -0.017(3) 0.027(4) -0.020(4)
C20 0.058(4) 0.053(4) 0.043(4) -0.002(3) 0.008(3) -0.014(3)
C21 0.038(3) 0.041(3) 0.034(3) -0.004(2) 0.005(2) -0.008(3)
C22 0.039(4) 0.060(5) 0.087(6) -0.031(4) 0.029(4) -0.002(3)
C23 0.100(7) 0.107(8) 0.039(4) -0.020(5) 0.028(4) -0.038(6)
C24 0.030(3) 0.057(4) 0.038(3) -0.001(3) 0.002(2) -0.006(3)
C25 0.035(3) 0.048(4) 0.040(3) -0.001(3) 0.010(3) 0.002(3)
C26 0.085(6) 0.046(4) 0.057(4) -0.006(3) 0.042(4) -0.003(4)
C27 0.060(5) 0.098(7) 0.049(4) -0.014(4) 0.000(4) 0.000(5)
Cl3 0.0290(7) 0.0689(11) 0.0434(8) -0.0146(8) 0.0063(6) -0.0093(7)
Cl4 0.0340(9) 0.0629(12) 0.0839(13) 0.0248(10) 0.0074(8) 0.0165(8)
Cl5 0.0585(11) 0.0503(10) 0.0701(12) 0.0104(9) 0.0109(9) 0.0007(9)
Cl6 0.0372(8) 0.0590(11) 0.0431(8) -0.0008(7) 0.0060(6) 0.0032(7)
Cl7 0.0609(11) 0.0623(11) 0.0459(9) -0.0077(8) 0.0066(8) -0.0145(9)
Cl8 0.0650(11) 0.0496(10) 0.0525(10) -0.0082(8) 0.0242(8) -0.0109(8)
Cl9 0.136(3) 0.0505(12) 0.0799(16) 0.0047(10) 0.0474(16) -0.0006(13)
Cl10 0.0785(16) 0.0773(15) 0.0805(15) -0.0193(12) 0.0279(12) -0.0309(12)
Cl11 0.128(3) 0.386(9) 0.083(2) 0.093(4) 0.046(2) 0.101(5)
Cl12 0.0592(18) 0.123(3) 0.343(8) -0.102(4) -0.022(3) 0.0161(19)
Cl13 0.0548(12) 0.119(2) 0.0666(13) -0.0252(13) 0.0147(10) -0.0110(13)

loop_
_atom_type_symbol
_atom_type_description
_atom_type_scat_dispersion_real
_atom_type_scat_dispersion_imag
_atom_type_scat_source
C C 0.0033 0.0016 'International Tables Vol C Tables 4.2.6.8 and 6.1.1.4'
H H 0.0000 0.0000 'International Tables Vol C Tables 4.2.6.8 and 6.1.1.4'
N N 0.0061 0.0033 'International Tables Vol C Tables 4.2.6.8 and 6.1.1.4'
P P 0.1023 0.0942 'International Tables Vol C Tables 4.2.6.8 and 6.1.1.4'
Cl Cl 0.1484 0.1585 'International Tables Vol C Tables 4.2.6.8 and 6.1.1.4'
Pd Pd -0.9988 1.0072 'International Tables Vol C Tables 4.2.6.8 and 6.1.1.4'

loop_
_geom_angle_atom_site_label_1
_geom_angle_atom_site_label_2
_geom_angle_atom_site_label_3
_geom_angle
P2 Pd1 P1 75.54(5)
P2 Pd1 Cl1 166.49(6)
P1 Pd1 Cl1 96.12(6)
P2 Pd1 Cl2 95.47(6)
P1 Pd1 Cl2 170.14(6)
Cl1 Pd1 Cl2 91.92(6)
P2 Pd1 Pd2 45.41(4)
P1 Pd1 Pd2 44.77(4)
Cl1 Pd1 Pd2 121.40(5)
Cl2 Pd1 Pd2 125.66(4)
P1 Pd2 P2 75.77(5)
P1 Pd2 Cl4 169.64(7)
P2 Pd2 Cl4 97.89(7)
P1 Pd2 Cl3 92.86(6)
P2 Pd2 Cl3 168.23(6)
Cl4 Pd2 Cl3 92.90(7)
P1 Pd2 Pd1 45.61(4)
P2 Pd2 Pd1 44.88(4)
Cl4 Pd2 Pd1 124.30(5)
Cl3 Pd2 Pd1 124.24(5)
C1 P1 C4 112.5(3)
C1 P1 Pd2 105.2(2)
C4 P1 Pd2 120.7(2)
C1 P1 Pd1 105.6(2)
C4 P1 Pd1 120.08(19)
Pd2 P1 Pd1 89.62(5)
C13 P2 C16 113.1(4)
C13 P2 Pd1 104.6(3)
C16 P2 Pd1 121.1(2)
C13 P2 Pd2 106.1(3)
C16 P2 Pd2 119.0(2)
Pd1 P2 Pd2 89.71(6)
C1 N1 C2 127.4(6)
C1 N1 C3 119.5(7)
C2 N1 C3 113.0(6)
C13 N2 C14 132.1(9)
C13 N2 C15 118.1(8)
C14 N2 C15 109.6(7)
N1 C1 P1 133.6(5)
C9 C4 C5 120.4(5)
C9 C4 P1 119.8(4)
C5 C4 P1 119.8(4)
C6 C5 C4 117.2(5)
C6 C5 C10 117.8(6)
C4 C5 C10 125.0(5)
C7 C6 C5 124.3(6)
C6 C7 C8 117.2(5)
C6 C7 C11 121.5(6)
C8 C7 C11 121.3(6)
C7 C8 C9 121.8(6)
C4 C9 C8 119.1(5)
C4 C9 C12 123.5(5)
C8 C9 C12 117.3(5)
N2 C13 P2 135.7(8)
C17 C16 C21 119.7(6)
C17 C16 P2 118.2(5)
C21 C16 P2 122.1(5)
C18 C17 C16 118.6(7)
C18 C17 C22 117.9(7)
C16 C17 C22 123.6(6)
C19 C18 C17 121.8(7)
C20 C19 C18 118.2(7)
C20 C19 C23 120.1(9)
C18 C19 C23 121.7(8)
C19 C20 C21 122.5(8)
C20 C21 C16 119.2(6)
C20 C21 C24 116.8(6)
C16 C21 C24 124.0(5)
Cl6 C25 Cl7 110.7(4)
Cl6 C25 Cl5 110.4(4)
Cl7 C25 Cl5 109.3(4)
Cl10 C26 Cl9 110.7(5)
Cl10 C26 Cl8 111.0(5)
Cl9 C26 Cl8 109.6(5)
Cl11 C27 Cl12 110.5(6)
Cl11 C27 Cl13 109.3(6)
Cl12 C27 Cl13 111.2(6)

loop_
_geom_bond_atom_site_label_1
_geom_bond_atom_site_label_2
_geom_bond_distance
Pd1 P2 2.2507(15)
Pd1 P1 2.2793(15)
Pd1 Cl1 2.3630(16)
Pd1 Cl2 2.3716(15)
Pd1 Pd2 3.1896(6)
Pd2 P1 2.2464(15)
Pd2 P2 2.2716(16)
Pd2 Cl4 2.3445(18)
Pd2 Cl3 2.3612(17)
P1 C1 1.811(6)
P1 C4 1.823(6)
P2 C13 1.804(8)
P2 C16 1.814(6)
N1 C1 1.269(8)
N1 C2 1.408(10)
N1 C3 1.493(10)
N2 C13 1.217(10)
N2 C14 1.434(10)
N2 C15 1.593(13)
C4 C9 1.393(8)
C4 C5 1.431(8)
C5 C6 1.385(8)
C5 C10 1.495(9)
C6 C7 1.380(9)
C7 C8 1.396(9)
C7 C11 1.494(9)
C8 C9 1.403(8)
C9 C12 1.514(8)
C16 C17 1.407(9)
C16 C21 1.412(9)
C17 C18 1.401(10)
C17 C22 1.492(11)
C18 C19 1.400(13)
C19 C20 1.369(11)
C19 C23 1.542(11)
C20 C21 1.384(9)
C21 C24 1.520(9)
C25 Cl6 1.743(7)
C25 Cl7 1.760(7)
C25 Cl5 1.770(7)
C26 Cl10 1.740(10)
C26 Cl9 1.763(9)
C26 Cl8 1.771(8)
C27 Cl11 1.701(10)
C27 Cl12 1.723(11)
C27 Cl13 1.771(10)
